data_7134132
loop_
_publ_author_name
'Durfy, Connor'
'Huang, Michelle'
'Zurakowski, Joseph A.'
'Boyle, Paul D.'
'Drover, Marcus W.'

_publ_section_title
;
 Ring Strain Governs Transmetalation Behaviour at a Tucked-In Iron Complex
;
_journal_name_full 'Chemical Communications'
_journal_paper_doi 10.1039/D4CC06176D
_journal_year 2025
_chemical_formula_moiety 'C50 H70 Cl Fe Ir P4'
_chemical_formula_sum 'C50 H70 Cl Fe Ir P4'
_chemical_formula_weight 1078.44
_space_group_crystal_system monoclinic
_space_group_IT_number 14
_space_group_name_Hall '-P 2ybc'
_space_group_name_H-M_alt 'P 1 21/c 1'
_atom_sites_solution_hydrogens geom
_atom_sites_solution_primary dual
_atom_sites_solution_secondary difmap
_audit_creation_date 2024-08-30
_audit_creation_method
;
Olex2 1.5
(compiled 2024.01.12 svn.r2f8d729c for OlexSys, GUI svn.r6928)
;
_audit_update_record
;
2024-08-30 deposited with the CCDC.	2025-01-07 downloaded from the CCDC.
;
_cell_angle_alpha 90
_cell_angle_beta 101.275(9)
_cell_angle_gamma 90
_cell_formula_units_Z 4
_cell_length_a 12.555(4)
_cell_length_b 24.575(7)
_cell_length_c 15.940(5)
_cell_measurement_reflns_used 9882
_cell_measurement_temperature 110
_cell_measurement_theta_max 32.27
_cell_measurement_theta_min 2.52
_cell_volume 4823(3)
_computing_cell_refinement SAINT
_computing_data_collection Apex3
_computing_data_reduction SAINT
_computing_molecular_graphics 'Olex2 1.5 (Dolomanov et al., 2009)'
_computing_publication_material 'Olex2 1.5 (Dolomanov et al., 2009)'
_computing_structure_refinement SHELXL
_computing_structure_solution SHELXT
_diffrn_ambient_temperature 110
_diffrn_detector 'CCD plate'
_diffrn_detector_type 'Bruker Apex2'
_diffrn_measured_fraction_theta_full 0.998
_diffrn_measured_fraction_theta_max 0.996
_diffrn_measurement_device '\k-geometry diffractometer'
_diffrn_measurement_device_type 'Bruker Kappa Axis Apex2'
_diffrn_measurement_method '\f and \w scans'
_diffrn_radiation_type MoK\a
_diffrn_radiation_wavelength 0.71073
_diffrn_reflns_av_R_equivalents 0.0856
_diffrn_reflns_av_unetI/netI 0.0464
_diffrn_reflns_Laue_measured_fraction_full 0.998
_diffrn_reflns_Laue_measured_fraction_max 0.996
_diffrn_reflns_limit_h_max 19
_diffrn_reflns_limit_h_min -21
_diffrn_reflns_limit_k_max 41
_diffrn_reflns_limit_k_min -41
_diffrn_reflns_limit_l_max 27
_diffrn_reflns_limit_l_min -27
_diffrn_reflns_number 221640
_diffrn_reflns_point_group_measured_fraction_full 0.998
_diffrn_reflns_point_group_measured_fraction_max 0.996
_diffrn_reflns_theta_full 25.242
_diffrn_reflns_theta_max 37.090
_diffrn_reflns_theta_min 2.987
_diffrn_source 'sealed tube'
_exptl_absorpt_coefficient_mu 3.278
_exptl_absorpt_correction_T_max 0.518
_exptl_absorpt_correction_T_min 0.4004
_exptl_absorpt_correction_type multi-scan
_exptl_absorpt_process_details SADABS
_exptl_crystal_colour green
_exptl_crystal_colour_primary green
_exptl_crystal_density_diffrn 1.485
_exptl_crystal_description prism
_exptl_crystal_F_000 2200
_exptl_crystal_size_max 0.514
_exptl_crystal_size_mid 0.3
_exptl_crystal_size_min 0.249
_refine_diff_density_max 1.910
_refine_diff_density_min -2.227
_refine_diff_density_rms 0.129
_refine_ls_extinction_method none
_refine_ls_goodness_of_fit_ref 1.012
_refine_ls_hydrogen_treatment constr
_refine_ls_matrix_type full
_refine_ls_number_parameters 543
_refine_ls_number_reflns 24558
_refine_ls_number_restraints 585
_refine_ls_restrained_S_all 1.001
_refine_ls_R_factor_all 0.0545
_refine_ls_R_factor_gt 0.0330
_refine_ls_shift/su_max 0.004
_refine_ls_shift/su_mean 0.000
_refine_ls_structure_factor_coef Fsqd
_refine_ls_weighting_details 'w=1/[\s^2^(Fo^2^)+(0.0252P)^2^+3.6246P] where P=(Fo^2^+2Fc^2^)/3'
_refine_ls_weighting_scheme calc
_refine_ls_wR_factor_gt 0.0644
_refine_ls_wR_factor_ref 0.0707
_reflns_Friedel_coverage 0.000
_reflns_number_gt 18932
_reflns_number_total 24558
_reflns_threshold_expression 'I > 2\s(I)'
_cod_data_source_file d4cc06176d3.cif
_cod_data_source_block Complex_7
_cod_original_cell_volume 4823(2)
_cod_database_code 7134132
_shelx_shelxl_version_number 2019/3
_shelx_space_group_comment
;
The symmetry employed for this shelxl refinement is uniquely defined
by the following loop, which should always be used as a source of
symmetry information in preference to the above space-group names.
They are only intended as comments.
;
_shelx_estimated_absorpt_t_max 0.496
_shelx_estimated_absorpt_t_min 0.284
_olex2_refinement_description
;
1. Shared sites
{P1, P1'}
{P2, P2'}
{C15, C15'}
{C22, C22'}
{C23, C23'}
2. Restrained distances
 P1-C11 = P1'-C11' = P2-C12 = P2'-C12'
 1.85 with sigma of 0.008
3. Uiso/Uaniso restraints and constraints
Uanis(P1) = Uanis(P1')
Uanis(P2) = Uanis(P2')
Uanis(C15) = Uanis(C15')
Uanis(C22) = Uanis(C22')
Uanis(C23) = Uanis(C23')
Uanis(C11) = Uanis(C11')
Uanis(C12) = Uanis(C12')
Uanis(C13) = Uanis(C13')
Uanis(C14) = Uanis(C14')
4. Rigid body (RIGU) restrains
 All non-hydrogen atoms
 with sigma for 1-2 distances of 0.004 and sigma for 1-3 distances of 0.004
5. Same fragment restrains
{C22, C23, C24} sigma for 1-2: 0.02, 1-3: 0.04
as in
{C22', C23', C24'}
{C11, C12, C13, C14, C15} sigma for 1-2: 0.02, 1-3: 0.04
as in
{C11', C12', C13', C14', C15'}
6. Others
 Sof(P1')=Sof(P2')=Sof(C11')=Sof(H11C)=Sof(H11D)=Sof(C12')=Sof(H12C)=Sof(H12D)=
 Sof(C13')=Sof(H13C)=Sof(H13D)=Sof(C14')=Sof(H14C)=Sof(H14D)=Sof(C15')=
 Sof(H15D)=Sof(H15E)=Sof(H15F)=1-FVAR(1)
 Sof(P1)=Sof(P2)=Sof(C11)=Sof(H11A)=Sof(H11B)=Sof(C12)=Sof(H12A)=Sof(H12B)=
 Sof(C13)=Sof(H13A)=Sof(H13B)=Sof(C14)=Sof(H14A)=Sof(H14B)=Sof(C15)=Sof(H15A)=
 Sof(H15B)=Sof(H15C)=FVAR(1)
 Sof(C22')=Sof(H22C)=Sof(H22D)=Sof(C23')=Sof(H23C)=Sof(H23D)=Sof(C24')=
 Sof(H24D)=Sof(H24E)=Sof(H24F)=1-FVAR(2)
 Sof(C22)=Sof(H22A)=Sof(H22B)=Sof(C23)=Sof(H23A)=Sof(H23B)=Sof(C24)=Sof(H24A)=
 Sof(H24B)=Sof(H24C)=FVAR(2)
7.a Secondary CH2 refined with riding coordinates:
 C1(H1A,H1B), C11(H11A,H11B), C12(H12A,H12B), C13(H13A,H13B), C14(H14A,H14B),
 C11'(H11C,H11D), C12'(H12C,H12D), C13'(H13C,H13D), C14'(H14C,H14D), C16(H16A,
 H16B), C17(H17A,H17B), C19(H19A,H19B), C20(H20A,H20B), C22(H22A,H22B),
 C23(H23A,H23B), C22'(H22C,H22D), C23'(H23C,H23D), C25(H25A,H25B), C26(H26A,
 H26B)
7.b Me refined with riding coordinates:
 C15(H15A,H15B,H15C), C15'(H15D,H15E,H15F), C24(H24A,H24B,H24C), C24'(H24D,
 H24E,H24F)
7.c Aromatic/amide H refined with riding coordinates:
 C28(H28), C29(H29), C30(H30), C31(H31), C32(H32), C34(H34), C35(H35),
 C36(H36), C37(H37), C38(H38), C40(H40), C41(H41), C42(H42), C43(H43), C44(H44),
  C46(H46), C47(H47), C48(H48), C49(H49), C50(H50)
7.d Idealised Me refined as rotating group:
 C7(H7A,H7B,H7C), C8(H8A,H8B,H8C), C9(H9A,H9B,H9C), C10(H10A,H10B,H10C),
 C18(H18A,H18B,H18C), C21(H21A,H21B,H21C)
;
_olex2_submission_special_instructions 'No special instructions were received'

loop_
_space_group_symop_operation_xyz
'x, y, z'
'-x, y+1/2, -z+1/2'
'-x, -y, -z'
'x, -y-1/2, z-1/2'

loop_
_atom_site_label
_atom_site_type_symbol
_atom_site_fract_x
_atom_site_fract_y
_atom_site_fract_z
_atom_site_U_iso_or_equiv
_atom_site_adp_type
_atom_site_occupancy
_atom_site_site_symmetry_order
_atom_site_calc_flag
_atom_site_refinement_flags_posn
_atom_site_refinement_flags_adp
_atom_site_refinement_flags_occupancy
_atom_site_disorder_assembly
_atom_site_disorder_group
Ir1 Ir 0.23474(2) 0.63732(2) 0.34665(2) 0.01448(2) Uani 1 1 d . . . . .
Fe1 Fe 0.41114(2) 0.77108(2) 0.36720(2) 0.01343(5) Uani 1 1 d . . . . .
Cl1 Cl 0.32684(4) 0.70274(2) 0.27483(3) 0.01812(8) Uani 1 1 d . . . . .
P1 P 0.30087(4) 0.83290(2) 0.29598(3) 0.01684(9) Uani 0.941(3) 1 d D . P A 1
P2 P 0.51210(5) 0.78467(2) 0.27031(3) 0.02038(10) Uani 0.941(3) 1 d D . P A 1
P1' P 0.30087(4) 0.83290(2) 0.29598(3) 0.01684(9) Uani 0.059(3) 1 d D . P A 2
P2' P 0.51210(5) 0.78467(2) 0.27031(3) 0.02038(10) Uani 0.059(3) 1 d D . P A 2
P3 P 0.14806(4) 0.58249(2) 0.41422(3) 0.01588(8) Uani 1 1 d . . . . .
P4 P 0.18119(4) 0.58328(2) 0.23342(3) 0.01667(9) Uani 1 1 d . . . . .
C1 C 0.27804(17) 0.68519(8) 0.46033(12) 0.0188(3) Uani 1 1 d . . . . .
H1A H 0.212072 0.704965 0.468372 0.023 Uiso 1 1 calc R U . . .
H1B H 0.297333 0.659712 0.509040 0.023 Uiso 1 1 calc R U . . .
C2 C 0.36769(16) 0.72585(7) 0.46737(11) 0.0152(3) Uani 1 1 d . . . . .
C3 C 0.36198(16) 0.78224(8) 0.48623(11) 0.0159(3) Uani 1 1 d . . . . .
C4 C 0.46637(16) 0.80647(7) 0.48702(11) 0.0164(3) Uani 1 1 d . . . . .
C5 C 0.53845(16) 0.76357(8) 0.47353(11) 0.0166(3) Uani 1 1 d . . . . .
C6 C 0.47783(16) 0.71424(7) 0.45994(11) 0.0161(3) Uani 1 1 d . . . . .
C7 C 0.27072(18) 0.80960(8) 0.51803(12) 0.0210(4) Uani 1 1 d . . . . .
H7A H 0.280023 0.804360 0.579988 0.032 Uiso 1 1 calc R U . . .
H7B H 0.201408 0.793730 0.489628 0.032 Uiso 1 1 calc R U . . .
H7C H 0.271101 0.848605 0.505274 0.032 Uiso 1 1 calc R U . . .
C8 C 0.49937(18) 0.86341(8) 0.51383(13) 0.0223(4) Uani 1 1 d . . . . .
H8A H 0.529099 0.864153 0.575428 0.033 Uiso 1 1 calc R U . . .
H8B H 0.435878 0.887368 0.500957 0.033 Uiso 1 1 calc R U . . .
H8C H 0.554742 0.875954 0.482650 0.033 Uiso 1 1 calc R U . . .
C9 C 0.65934(17) 0.76861(9) 0.48632(13) 0.0233(4) Uani 1 1 d . . . . .
H9A H 0.692188 0.757284 0.544586 0.035 Uiso 1 1 calc R U . . .
H9B H 0.678776 0.806533 0.477659 0.035 Uiso 1 1 calc R U . . .
H9C H 0.686214 0.745308 0.445091 0.035 Uiso 1 1 calc R U . . .
C10 C 0.52168(18) 0.65879(8) 0.44849(13) 0.0217(4) Uani 1 1 d . . . . .
H10A H 0.530566 0.638705 0.502532 0.033 Uiso 1 1 calc R U . . .
H10B H 0.592207 0.662083 0.431319 0.033 Uiso 1 1 calc R U . . .
H10C H 0.471015 0.639206 0.404126 0.033 Uiso 1 1 calc R U . . .
C11 C 0.3516(2) 0.85440(9) 0.19883(13) 0.0226(4) Uani 0.941(3) 1 d D . P A 1
H11A H 0.289601 0.861966 0.151502 0.027 Uiso 0.941(3) 1 calc R U P A 1
H11B H 0.395238 0.888064 0.210943 0.027 Uiso 0.941(3) 1 calc R U P A 1
C12 C 0.4211(2) 0.80898(10) 0.17330(13) 0.0220(4) Uani 0.941(3) 1 d D . P A 1
H12A H 0.464054 0.822735 0.131850 0.026 Uiso 0.941(3) 1 calc R U P A 1
H12B H 0.374415 0.778875 0.146107 0.026 Uiso 0.941(3) 1 calc R U P A 1
C13 C 0.16269(18) 0.81093(9) 0.24939(14) 0.0222(4) Uani 0.941(3) 1 d D . P A 1
H13A H 0.124144 0.841333 0.215653 0.027 Uiso 0.941(3) 1 calc R U P A 1
H13B H 0.166625 0.780428 0.209537 0.027 Uiso 0.941(3) 1 calc R U P A 1
C14 C 0.09685(19) 0.79276(10) 0.31514(15) 0.0258(5) Uani 0.941(3) 1 d D . P A 1
H14A H 0.092691 0.823266 0.354943 0.031 Uiso 0.941(3) 1 calc R U P A 1
H14B H 0.135345 0.762366 0.348946 0.031 Uiso 0.941(3) 1 calc R U P A 1
C15 C -0.0189(2) 0.77431(11) 0.27558(17) 0.0315(5) Uani 0.941(3) 1 d D . P A 1
H15A H -0.056589 0.763217 0.321136 0.047 Uiso 0.941(3) 1 calc R U P A 1
H15B H -0.058305 0.804441 0.243166 0.047 Uiso 0.941(3) 1 calc R U P A 1
H15C H -0.015607 0.743479 0.237162 0.047 Uiso 0.941(3) 1 calc R U P A 1
C11' C 0.299(2) 0.8278(15) 0.1805(6) 0.0226(4) Uani 0.059(3) 1 d D . P A 2
H11C H 0.266749 0.793315 0.155150 0.027 Uiso 0.059(3) 1 calc R U P A 2
H11D H 0.263214 0.859327 0.147720 0.027 Uiso 0.059(3) 1 calc R U P A 2
C12' C 0.422(2) 0.8292(13) 0.193(2) 0.0220(4) Uani 0.059(3) 1 d D . P A 2
H12C H 0.444305 0.867130 0.207840 0.026 Uiso 0.059(3) 1 calc R U P A 2
H12D H 0.439791 0.822023 0.135985 0.026 Uiso 0.059(3) 1 calc R U P A 2
C13' C 0.147(2) 0.8244(12) 0.2998(19) 0.0222(4) Uani 0.059(3) 1 d D . P A 2
H13C H 0.138639 0.826159 0.360302 0.027 Uiso 0.059(3) 1 calc R U P A 2
H13D H 0.106428 0.855538 0.269542 0.027 Uiso 0.059(3) 1 calc R U P A 2
C14' C 0.0944(16) 0.7719(12) 0.261(2) 0.0258(5) Uani 0.059(3) 1 d D . P A 2
H14C H 0.095168 0.770176 0.198843 0.031 Uiso 0.059(3) 1 calc R U P A 2
H14D H 0.132945 0.739705 0.289245 0.031 Uiso 0.059(3) 1 calc R U P A 2
C15' C -0.0189(2) 0.77431(11) 0.27558(17) 0.0315(5) Uani 0.059(3) 1 d D . P A 2
H15D H -0.058302 0.741582 0.251989 0.047 Uiso 0.059(3) 1 calc R U P A 2
H15E H -0.017704 0.776328 0.337149 0.047 Uiso 0.059(3) 1 calc R U P A 2
H15F H -0.055234 0.806599 0.247341 0.047 Uiso 0.059(3) 1 calc R U P A 2
C16 C 0.28075(18) 0.90038(8) 0.34059(13) 0.0224(4) Uani 1 1 d . . . . .
H16A H 0.245829 0.895184 0.390573 0.027 Uiso 1 1 calc R U . A 1
H16B H 0.353116 0.916662 0.361883 0.027 Uiso 1 1 calc R U . A 1
C17 C 0.2130(2) 0.94124(9) 0.28040(16) 0.0334(6) Uani 1 1 d . . . . .
H17A H 0.243956 0.945055 0.228141 0.040 Uiso 1 1 calc R U . . .
H17B H 0.137984 0.927247 0.263129 0.040 Uiso 1 1 calc R U . . .
C18 C 0.2099(2) 0.99688(10) 0.32202(18) 0.0378(6) Uani 1 1 d . . . . .
H18A H 0.166599 1.021951 0.281212 0.057 Uiso 1 1 calc R U . . .
H18B H 0.284041 1.010994 0.338862 0.057 Uiso 1 1 calc R U . . .
H18C H 0.177168 0.993476 0.372759 0.057 Uiso 1 1 calc R U . . .
C19 C 0.57575(19) 0.72738(10) 0.22183(14) 0.0262(4) Uani 1 1 d . . . . .
H19A H 0.523367 0.696830 0.212355 0.031 Uiso 1 1 calc R U . A 1
H19B H 0.587564 0.739233 0.165000 0.031 Uiso 1 1 calc R U . A 1
C20 C 0.6824(2) 0.70604(11) 0.27208(16) 0.0322(5) Uani 1 1 d . . . . .
H20A H 0.671881 0.693796 0.329060 0.039 Uiso 1 1 calc R U . . .
H20B H 0.736343 0.735935 0.280852 0.039 Uiso 1 1 calc R U . . .
C21 C 0.7267(3) 0.65903(12) 0.22722(17) 0.0380(6) Uani 1 1 d . . . . .
H21A H 0.794683 0.646040 0.262690 0.057 Uiso 1 1 calc R U . . .
H21B H 0.740542 0.671385 0.171868 0.057 Uiso 1 1 calc R U . . .
H21C H 0.673586 0.629356 0.218179 0.057 Uiso 1 1 calc R U . . .
C22 C 0.6192(2) 0.83639(10) 0.29065(16) 0.0285(4) Uani 0.843(7) 1 d D . P A 3
H22A H 0.588800 0.869212 0.313243 0.034 Uiso 0.843(7) 1 calc R U P A 3
H22B H 0.677923 0.822586 0.336414 0.034 Uiso 0.843(7) 1 calc R U P A 3
C23 C 0.6702(3) 0.85382(13) 0.2158(2) 0.0475(8) Uani 0.843(7) 1 d D . P A 3
H23A H 0.702129 0.821636 0.192608 0.057 Uiso 0.843(7) 1 calc R U P A 3
H23B H 0.613228 0.868837 0.169841 0.057 Uiso 0.843(7) 1 calc R U P A 3
C24 C 0.7564(4) 0.89560(15) 0.2420(4) 0.0725(19) Uani 0.843(7) 1 d D . P A 3
H24A H 0.787486 0.905892 0.192430 0.109 Uiso 0.843(7) 1 calc R U P A 3
H24B H 0.724794 0.927775 0.263993 0.109 Uiso 0.843(7) 1 calc R U P A 3
H24C H 0.813634 0.880607 0.286744 0.109 Uiso 0.843(7) 1 calc R U P A 3
C22' C 0.6192(2) 0.83639(10) 0.29065(16) 0.0285(4) Uani 0.157(7) 1 d D . P A 4
H22C H 0.588800 0.869212 0.313243 0.034 Uiso 0.157(7) 1 calc R U P A 4
H22D H 0.677923 0.822586 0.336414 0.034 Uiso 0.157(7) 1 calc R U P A 4
C23' C 0.6702(3) 0.85382(13) 0.2158(2) 0.0475(8) Uani 0.157(7) 1 d D . P A 4
H23C H 0.750003 0.852981 0.235875 0.057 Uiso 0.157(7) 1 calc R U P A 4
H23D H 0.652485 0.825434 0.171173 0.057 Uiso 0.157(7) 1 calc R U P A 4
C24' C 0.6431(17) 0.9069(6) 0.1735(12) 0.044(5) Uani 0.157(7) 1 d D . P A 4
H24D H 0.683230 0.911186 0.126988 0.067 Uiso 0.157(7) 1 calc R U P A 4
H24E H 0.564911 0.908482 0.150119 0.067 Uiso 0.157(7) 1 calc R U P A 4
H24F H 0.663081 0.936214 0.215254 0.067 Uiso 0.157(7) 1 calc R U P A 4
C25 C 0.05674(17) 0.53785(8) 0.33905(13) 0.0213(4) Uani 1 1 d . . . . .
H25A H 0.037097 0.505225 0.369161 0.026 Uiso 1 1 calc R U . . .
H25B H -0.010721 0.557493 0.313666 0.026 Uiso 1 1 calc R U . . .
C26 C 0.11836(18) 0.52147(8) 0.26975(13) 0.0221(4) Uani 1 1 d . . . . .
H26A H 0.068011 0.504680 0.221072 0.026 Uiso 1 1 calc R U . . .
H26B H 0.175305 0.494549 0.292665 0.026 Uiso 1 1 calc R U . . .
C27 C 0.22506(17) 0.53420(8) 0.49064(12) 0.0180(3) Uani 1 1 d . . . . .
C28 C 0.33729(18) 0.54010(9) 0.51298(14) 0.0241(4) Uani 1 1 d . . . . .
H28 H 0.371802 0.568989 0.489004 0.029 Uiso 1 1 calc R U . . .
C29 C 0.3997(2) 0.50420(10) 0.57005(15) 0.0291(5) Uani 1 1 d . . . . .
H29 H 0.476056 0.509135 0.585713 0.035 Uiso 1 1 calc R U . . .
C30 C 0.3503(2) 0.46125(9) 0.60397(15) 0.0275(4) Uani 1 1 d . . . . .
H30 H 0.392897 0.436389 0.642133 0.033 Uiso 1 1 calc R U . . .
C31 C 0.2392(2) 0.45462(9) 0.58229(15) 0.0277(4) Uani 1 1 d . . . . .
H31 H 0.205240 0.425396 0.605946 0.033 Uiso 1 1 calc R U . . .
C32 C 0.17666(19) 0.49085(8) 0.52558(14) 0.0235(4) Uani 1 1 d . . . . .
H32 H 0.100241 0.485928 0.510608 0.028 Uiso 1 1 calc R U . . .
C33 C 0.05198(16) 0.61330(8) 0.47343(12) 0.0182(3) Uani 1 1 d . . . . .
C34 C -0.01489(18) 0.65432(9) 0.43026(14) 0.0230(4) Uani 1 1 d . . . . .
H34 H -0.005664 0.665643 0.375142 0.028 Uiso 1 1 calc R U . . .
C35 C -0.09386(19) 0.67837(10) 0.46696(16) 0.0275(4) Uani 1 1 d . . . . .
H35 H -0.138681 0.706018 0.436903 0.033 Uiso 1 1 calc R U . . .
C36 C -0.10829(19) 0.66243(10) 0.54755(15) 0.0273(4) Uani 1 1 d . . . . .
H36 H -0.163807 0.678436 0.572223 0.033 Uiso 1 1 calc R U . . .
C37 C -0.04100(19) 0.62302(10) 0.59150(14) 0.0254(4) Uani 1 1 d . . . . .
H37 H -0.049766 0.612317 0.647017 0.030 Uiso 1 1 calc R U . . .
C38 C 0.03929(17) 0.59893(8) 0.55525(13) 0.0206(4) Uani 1 1 d . . . . .
H38 H 0.085913 0.572425 0.586612 0.025 Uiso 1 1 calc R U . . .
C39 C 0.07712(16) 0.60706(9) 0.14305(12) 0.0200(3) Uani 1 1 d . . . . .
C40 C 0.06974(19) 0.66308(10) 0.12987(14) 0.0261(4) Uani 1 1 d . . . . .
H40 H 0.115817 0.686699 0.167931 0.031 Uiso 1 1 calc R U . . .
C41 C -0.0043(2) 0.68494(11) 0.06158(17) 0.0336(5) Uani 1 1 d . . . . .
H41 H -0.007564 0.723212 0.053016 0.040 Uiso 1 1 calc R U . . .
C42 C -0.0728(2) 0.65144(13) 0.00651(17) 0.0368(6) Uani 1 1 d . . . . .
H42 H -0.123538 0.666513 -0.039722 0.044 Uiso 1 1 calc R U . . .
C43 C -0.0675(2) 0.59540(13) 0.01880(17) 0.0391(6) Uani 1 1 d . . . . .
H43 H -0.114417 0.572078 -0.019147 0.047 Uiso 1 1 calc R U . . .
C44 C 0.0070(2) 0.57348(11) 0.08696(15) 0.0307(5) Uani 1 1 d . . . . .
H44 H 0.009964 0.535196 0.095301 0.037 Uiso 1 1 calc R U . . .
C45 C 0.28221(17) 0.55172(8) 0.17868(12) 0.0190(3) Uani 1 1 d . . . . .
C46 C 0.3851(2) 0.54335(14) 0.22731(17) 0.0421(7) Uani 1 1 d . . . . .
H46 H 0.401746 0.556504 0.284424 0.051 Uiso 1 1 calc R U . . .
C47 C 0.4641(2) 0.51608(15) 0.19389(19) 0.0514(9) Uani 1 1 d . . . . .
H47 H 0.533723 0.510213 0.228613 0.062 Uiso 1 1 calc R U . . .
C48 C 0.4425(2) 0.49745(10) 0.11092(15) 0.0301(5) Uani 1 1 d . . . . .
H48 H 0.496625 0.478801 0.088027 0.036 Uiso 1 1 calc R U . . .
C49 C 0.3415(2) 0.50625(11) 0.06185(15) 0.0329(5) Uani 1 1 d . . . . .
H49 H 0.325605 0.493539 0.004470 0.039 Uiso 1 1 calc R U . . .
C50 C 0.2624(2) 0.53340(10) 0.09486(14) 0.0292(5) Uani 1 1 d . . . . .
H50 H 0.193351 0.539598 0.059461 0.035 Uiso 1 1 calc R U . . .

loop_
_atom_site_aniso_label
_atom_site_aniso_U_11
_atom_site_aniso_U_22
_atom_site_aniso_U_33
_atom_site_aniso_U_23
_atom_site_aniso_U_13
_atom_site_aniso_U_12
Ir1 0.01542(3) 0.01461(3) 0.01325(3) 0.00010(2) 0.00239(2) -0.00150(2)
Fe1 0.01480(11) 0.01483(10) 0.01056(9) 0.00007(8) 0.00226(8) -0.00059(8)
Cl1 0.0236(2) 0.01863(17) 0.01230(15) -0.00111(14) 0.00402(14) -0.00556(15)
P1 0.0178(2) 0.01788(19) 0.01364(18) 0.00049(16) 0.00013(16) 0.00116(17)
P2 0.0195(2) 0.0265(2) 0.0161(2) 0.00232(18) 0.00558(17) -0.00099(19)
P1' 0.0178(2) 0.01788(19) 0.01364(18) 0.00049(16) 0.00013(16) 0.00116(17)
P2' 0.0195(2) 0.0265(2) 0.0161(2) 0.00232(18) 0.00558(17) -0.00099(19)
P3 0.0155(2) 0.01698(19) 0.01505(18) 0.00103(15) 0.00271(16) -0.00206(16)
P4 0.0184(2) 0.01595(19) 0.01529(19) -0.00082(16) 0.00238(16) -0.00181(16)
C1 0.0217(9) 0.0201(8) 0.0152(7) -0.0013(6) 0.0048(6) -0.0041(7)
C2 0.0187(8) 0.0168(7) 0.0100(6) -0.0003(5) 0.0027(6) -0.0012(6)
C3 0.0178(8) 0.0182(7) 0.0117(6) 0.0002(6) 0.0025(6) 0.0011(6)
C4 0.0201(8) 0.0162(7) 0.0122(6) -0.0021(6) 0.0018(6) -0.0007(6)
C5 0.0167(8) 0.0178(7) 0.0146(7) -0.0007(6) 0.0017(6) -0.0003(6)
C6 0.0182(8) 0.0159(7) 0.0132(7) 0.0003(6) 0.0010(6) 0.0007(6)
C7 0.0240(10) 0.0235(9) 0.0162(7) -0.0003(7) 0.0055(7) 0.0051(7)
C8 0.0268(10) 0.0171(7) 0.0212(8) -0.0034(7) 0.0001(7) -0.0027(7)
C9 0.0183(9) 0.0295(10) 0.0209(8) -0.0034(7) 0.0009(7) -0.0003(7)
C10 0.0248(10) 0.0184(8) 0.0221(8) 0.0001(7) 0.0049(7) 0.0037(7)
C11 0.0273(11) 0.0235(10) 0.0169(8) 0.0049(7) 0.0039(7) 0.0021(8)
C12 0.0273(11) 0.0253(10) 0.0143(8) 0.0000(7) 0.0060(7) -0.0006(8)
C13 0.0186(10) 0.0242(9) 0.0214(9) 0.0001(7) -0.0020(7) -0.0006(7)
C14 0.0186(10) 0.0317(11) 0.0265(10) 0.0056(9) 0.0028(8) -0.0025(8)
C15 0.0221(10) 0.0359(12) 0.0363(12) 0.0055(10) 0.0055(9) -0.0017(9)
C11' 0.0273(11) 0.0235(10) 0.0169(8) 0.0049(7) 0.0039(7) 0.0021(8)
C12' 0.0273(11) 0.0253(10) 0.0143(8) 0.0000(7) 0.0060(7) -0.0006(8)
C13' 0.0186(10) 0.0242(9) 0.0214(9) 0.0001(7) -0.0020(7) -0.0006(7)
C14' 0.0186(10) 0.0317(11) 0.0265(10) 0.0056(9) 0.0028(8) -0.0025(8)
C15' 0.0221(10) 0.0359(12) 0.0363(12) 0.0055(10) 0.0055(9) -0.0017(9)
C16 0.0247(10) 0.0209(8) 0.0190(8) -0.0016(7) -0.0020(7) 0.0047(7)
C17 0.0424(14) 0.0240(10) 0.0273(10) -0.0022(8) -0.0095(10) 0.0110(9)
C18 0.0426(15) 0.0259(10) 0.0381(13) -0.0047(10) -0.0085(11) 0.0132(10)
C19 0.0256(11) 0.0335(11) 0.0205(9) -0.0044(8) 0.0072(8) -0.0022(8)
C20 0.0331(13) 0.0351(12) 0.0277(10) -0.0063(9) 0.0041(9) 0.0020(10)
C21 0.0469(16) 0.0374(13) 0.0294(11) -0.0018(10) 0.0066(11) 0.0124(12)
C22 0.0255(11) 0.0272(10) 0.0348(11) 0.0002(9) 0.0106(9) -0.0046(8)
C23 0.0520(19) 0.0383(14) 0.0608(19) 0.0022(13) 0.0324(16) -0.0111(13)
C24 0.075(3) 0.0315(17) 0.134(5) -0.020(2) 0.078(3) -0.0254(19)
C22' 0.0255(11) 0.0272(10) 0.0348(11) 0.0002(9) 0.0106(9) -0.0046(8)
C23' 0.0520(19) 0.0383(14) 0.0608(19) 0.0022(13) 0.0324(16) -0.0111(13)
C24' 0.053(12) 0.044(8) 0.041(9) -0.001(6) 0.018(8) -0.022(7)
C25 0.0212(9) 0.0226(8) 0.0198(8) 0.0001(7) 0.0031(7) -0.0069(7)
C26 0.0269(10) 0.0187(8) 0.0205(8) -0.0010(7) 0.0044(7) -0.0050(7)
C27 0.0197(9) 0.0170(7) 0.0170(7) 0.0009(6) 0.0030(6) 0.0000(6)
C28 0.0215(10) 0.0253(9) 0.0253(9) 0.0060(8) 0.0041(7) 0.0009(7)
C29 0.0220(10) 0.0354(11) 0.0282(10) 0.0055(9) 0.0012(8) 0.0046(9)
C30 0.0343(12) 0.0209(9) 0.0258(9) 0.0017(7) 0.0027(9) 0.0083(8)
C31 0.0372(12) 0.0178(8) 0.0268(10) 0.0044(7) 0.0033(9) -0.0024(8)
C32 0.0248(10) 0.0210(8) 0.0236(9) 0.0023(7) 0.0019(7) -0.0042(7)
C33 0.0161(8) 0.0198(8) 0.0188(8) -0.0004(6) 0.0039(6) -0.0024(6)
C34 0.0209(9) 0.0243(9) 0.0235(9) 0.0031(7) 0.0035(7) 0.0016(7)
C35 0.0211(10) 0.0285(10) 0.0327(11) -0.0001(8) 0.0049(8) 0.0043(8)
C36 0.0221(10) 0.0321(11) 0.0292(10) -0.0064(9) 0.0084(8) -0.0011(8)
C37 0.0243(10) 0.0325(10) 0.0206(8) -0.0040(8) 0.0073(7) -0.0035(8)
C38 0.0198(9) 0.0229(8) 0.0190(8) -0.0010(7) 0.0036(7) -0.0037(7)
C39 0.0159(8) 0.0260(9) 0.0181(8) 0.0015(7) 0.0033(6) -0.0014(7)
C40 0.0228(10) 0.0279(10) 0.0258(9) 0.0037(8) 0.0005(8) 0.0027(8)
C41 0.0272(12) 0.0385(13) 0.0331(11) 0.0094(10) 0.0008(9) 0.0081(10)
C42 0.0241(11) 0.0527(15) 0.0305(11) 0.0071(11) -0.0027(9) 0.0074(10)
C43 0.0268(12) 0.0513(15) 0.0333(12) 0.0004(11) -0.0088(10) -0.0053(11)
C44 0.0265(11) 0.0339(11) 0.0281(10) -0.0013(9) -0.0034(9) -0.0066(9)
C45 0.0233(9) 0.0161(7) 0.0170(7) -0.0015(6) 0.0025(6) -0.0003(6)
C46 0.0284(12) 0.0639(18) 0.0294(11) -0.0216(12) -0.0059(9) 0.0163(12)
C47 0.0315(14) 0.081(2) 0.0365(13) -0.0264(15) -0.0068(11) 0.0268(15)
C48 0.0311(12) 0.0321(11) 0.0276(10) -0.0062(9) 0.0073(9) 0.0090(9)
C49 0.0346(13) 0.0424(13) 0.0212(9) -0.0091(9) 0.0043(9) 0.0055(10)
C50 0.0275(11) 0.0392(12) 0.0191(9) -0.0065(8) 0.0004(8) 0.0047(9)

loop_
_atom_type_symbol
_atom_type_description
_atom_type_scat_dispersion_real
_atom_type_scat_dispersion_imag
_atom_type_scat_source
C C 0.0033 0.0016 'International Tables Vol C Tables 4.2.6.8 and 6.1.1.4'
H H 0.0000 0.0000 'International Tables Vol C Tables 4.2.6.8 and 6.1.1.4'
P P 0.1023 0.0942 'International Tables Vol C Tables 4.2.6.8 and 6.1.1.4'
Cl Cl 0.1484 0.1585 'International Tables Vol C Tables 4.2.6.8 and 6.1.1.4'
Fe Fe 0.3463 0.8444 'International Tables Vol C Tables 4.2.6.8 and 6.1.1.4'
Ir Ir -1.4442 7.9887 'International Tables Vol C Tables 4.2.6.8 and 6.1.1.4'

loop_
_geom_angle_atom_site_label_1
_geom_angle_atom_site_label_2
_geom_angle_atom_site_label_3
_geom_angle
_geom_angle_site_symmetry_1
_geom_angle_site_symmetry_3
_geom_angle_publ_flag
P3 Ir1 Cl1 176.719(18) . . ?
P3 Ir1 P4 86.02(3) . . ?
P4 Ir1 Cl1 96.30(3) . . ?
C1 Ir1 Cl1 88.24(6) . . ?
C1 Ir1 P3 89.42(6) . . ?
C1 Ir1 P4 175.41(6) . . ?
P1 Fe1 Cl1 90.54(3) . . ?
P2 Fe1 Cl1 85.38(3) . . ?
P2 Fe1 P1 85.67(3) . . ?
P1' Fe1 Cl1 90.54(3) . . ?
P2' Fe1 Cl1 85.38(3) . . ?
P2' Fe1 P1' 85.67(3) . . ?
C2 Fe1 Cl1 86.90(5) . . ?
C2 Fe1 P1 121.54(6) . . ?
C2 Fe1 P2 151.78(6) . . ?
C2 Fe1 P1' 121.54(6) . . ?
C2 Fe1 P2' 151.78(6) . . ?
C2 Fe1 C3 39.33(7) . . ?
C3 Fe1 Cl1 118.61(6) . . ?
C3 Fe1 P1 96.18(5) . . ?
C3 Fe1 P2 155.85(6) . . ?
C3 Fe1 P1' 96.18(5) . . ?
C3 Fe1 P2' 155.85(6) . . ?
C4 Fe1 Cl1 154.19(5) . . ?
C4 Fe1 P1 104.22(6) . . ?
C4 Fe1 P2 116.32(6) . . ?
C4 Fe1 P1' 104.22(6) . . ?
C4 Fe1 P2' 116.32(6) . . ?
C4 Fe1 C2 67.36(7) . . ?
C4 Fe1 C3 39.87(8) . . ?
C4 Fe1 C5 40.01(7) . . ?
C5 Fe1 Cl1 128.55(5) . . ?
C5 Fe1 P1 140.90(5) . . ?
C5 Fe1 P2 97.33(6) . . ?
C5 Fe1 P1' 140.90(5) . . ?
C5 Fe1 P2' 97.33(6) . . ?
C5 Fe1 C2 67.04(8) . . ?
C5 Fe1 C3 66.32(8) . . ?
C6 Fe1 Cl1 91.98(5) . . ?
C6 Fe1 P1 161.27(6) . . ?
C6 Fe1 P2 113.04(6) . . ?
C6 Fe1 P1' 161.27(6) . . ?
C6 Fe1 P2' 113.04(6) . . ?
C6 Fe1 C2 40.18(8) . . ?
C6 Fe1 C3 66.43(7) . . ?
C6 Fe1 C4 67.39(7) . . ?
C6 Fe1 C5 39.83(7) . . ?
Fe1 Cl1 Ir1 112.40(3) . . ?
C11 P1 Fe1 109.87(8) . . ?
C13 P1 Fe1 116.99(8) . . ?
C13 P1 C11 101.39(11) . . ?
C13 P1 C16 103.40(11) . . ?
C16 P1 Fe1 122.64(7) . . ?
C16 P1 C11 99.25(10) . . ?
C12 P2 Fe1 106.94(8) . . ?
C12 P2 C19 98.25(11) . . ?
C19 P2 Fe1 121.91(8) . . ?
C22 P2 Fe1 118.90(9) . . ?
C22 P2 C12 103.74(12) . . ?
C22 P2 C19 103.79(12) . . ?
C11' P1' Fe1 110.6(10) . . ?
C11' P1' C13' 101.7(11) . . ?
C11' P1' C16 118.1(11) . . ?
C13' P1' Fe1 115.7(10) . . ?
C16 P1' Fe1 122.64(7) . . ?
C16 P1' C13' 82.7(8) . . ?
C12' P2' Fe1 101.3(10) . . ?
C19 P2' Fe1 121.91(8) . . ?
C19 P2' C12' 115.1(13) . . ?
C22' P2' Fe1 118.90(9) . . ?
C22' P2' C12' 92.3(11) . . ?
C22' P2' C19 103.79(12) . . ?
C25 P3 Ir1 110.97(7) . . ?
C27 P3 Ir1 119.05(7) . . ?
C27 P3 C25 103.06(9) . . ?
C33 P3 Ir1 116.58(7) . . ?
C33 P3 C25 101.05(10) . . ?
C33 P3 C27 103.86(9) . . ?
C26 P4 Ir1 108.26(7) . . ?
C39 P4 Ir1 119.91(7) . . ?
C39 P4 C26 102.95(10) . . ?
C39 P4 C45 102.23(9) . . ?
C45 P4 Ir1 120.36(7) . . ?
C45 P4 C26 100.19(10) . . ?
Ir1 C1 H1A 107.4 . . ?
Ir1 C1 H1B 107.4 . . ?
H1A C1 H1B 106.9 . . ?
C2 C1 Ir1 119.65(13) . . ?
C2 C1 H1A 107.4 . . ?
C2 C1 H1B 107.4 . . ?
C1 C2 Fe1 126.89(12) . . ?
C3 C2 Fe1 71.15(11) . . ?
C3 C2 C1 126.84(18) . . ?
C3 C2 C6 107.42(16) . . ?
C6 C2 Fe1 69.29(10) . . ?
C6 C2 C1 125.69(17) . . ?
C2 C3 Fe1 69.53(10) . . ?
C2 C3 C4 108.78(17) . . ?
C2 C3 C7 125.55(18) . . ?
C4 C3 Fe1 68.76(10) . . ?
C4 C3 C7 124.53(17) . . ?
C7 C3 Fe1 137.25(13) . . ?
C3 C4 Fe1 71.37(10) . . ?
C3 C4 C8 126.19(18) . . ?
C5 C4 Fe1 70.31(10) . . ?
C5 C4 C3 107.19(16) . . ?
C5 C4 C8 125.64(18) . . ?
C8 C4 Fe1 132.33(13) . . ?
C4 C5 Fe1 69.68(10) . . ?
C4 C5 C9 124.91(17) . . ?
C6 C5 Fe1 69.65(10) . . ?
C6 C5 C4 108.33(17) . . ?
C6 C5 C9 126.03(18) . . ?
C9 C5 Fe1 134.02(14) . . ?
C2 C6 Fe1 70.53(10) . . ?
C2 C6 C10 125.01(17) . . ?
C5 C6 Fe1 70.52(10) . . ?
C5 C6 C2 108.17(16) . . ?
C5 C6 C10 126.57(18) . . ?
C10 C6 Fe1 129.08(13) . . ?
C3 C7 H7A 109.5 . . ?
C3 C7 H7B 109.5 . . ?
C3 C7 H7C 109.5 . . ?
H7A C7 H7B 109.5 . . ?
H7A C7 H7C 109.5 . . ?
H7B C7 H7C 109.5 . . ?
C4 C8 H8A 109.5 . . ?
C4 C8 H8B 109.5 . . ?
C4 C8 H8C 109.5 . . ?
H8A C8 H8B 109.5 . . ?
H8A C8 H8C 109.5 . . ?
H8B C8 H8C 109.5 . . ?
C5 C9 H9A 109.5 . . ?
C5 C9 H9B 109.5 . . ?
C5 C9 H9C 109.5 . . ?
H9A C9 H9B 109.5 . . ?
H9A C9 H9C 109.5 . . ?
H9B C9 H9C 109.5 . . ?
C6 C10 H10A 109.5 . . ?
C6 C10 H10B 109.5 . . ?
C6 C10 H10C 109.5 . . ?
H10A C10 H10B 109.5 . . ?
H10A C10 H10C 109.5 . . ?
H10B C10 H10C 109.5 . . ?
P1 C11 H11A 109.9 . . ?
P1 C11 H11B 109.9 . . ?
H11A C11 H11B 108.3 . . ?
C12 C11 P1 108.77(14) . . ?
C12 C11 H11A 109.9 . . ?
C12 C11 H11B 109.9 . . ?
P2 C12 H12A 110.1 . . ?
P2 C12 H12B 110.1 . . ?
C11 C12 P2 108.00(15) . . ?
C11 C12 H12A 110.1 . . ?
C11 C12 H12B 110.1 . . ?
H12A C12 H12B 108.4 . . ?
P1 C13 H13A 108.8 . . ?
P1 C13 H13B 108.8 . . ?
H13A C13 H13B 107.7 . . ?
C14 C13 P1 113.97(15) . . ?
C14 C13 H13A 108.8 . . ?
C14 C13 H13B 108.8 . . ?
C13 C14 H14A 108.8 . . ?
C13 C14 H14B 108.8 . . ?
C13 C14 C15 113.7(2) . . ?
H14A C14 H14B 107.7 . . ?
C15 C14 H14A 108.8 . . ?
C15 C14 H14B 108.8 . . ?
C14 C15 H15A 109.5 . . ?
C14 C15 H15B 109.5 . . ?
C14 C15 H15C 109.5 . . ?
H15A C15 H15B 109.5 . . ?
H15A C15 H15C 109.5 . . ?
H15B C15 H15C 109.5 . . ?
P1' C11' H11C 113.1 . . ?
P1' C11' H11D 113.1 . . ?
H11C C11' H11D 110.5 . . ?
C12' C11' P1' 93.1(17) . . ?
C12' C11' H11C 113.1 . . ?
C12' C11' H11D 113.1 . . ?
P2' C12' H12C 106.6 . . ?
P2' C12' H12D 106.6 . . ?
C11' C12' P2' 123.0(19) . . ?
C11' C12' H12C 106.6 . . ?
C11' C12' H12D 106.6 . . ?
H12C C12' H12D 106.5 . . ?
P1' C13' H13C 108.4 . . ?
P1' C13' H13D 108.4 . . ?
H13C C13' H13D 107.5 . . ?
C14' C13' P1' 115.3(18) . . ?
C14' C13' H13C 108.4 . . ?
C14' C13' H13D 108.4 . . ?
C13' C14' H14C 110.8 . . ?
C13' C14' H14D 110.8 . . ?
H14C C14' H14D 108.9 . . ?
C15' C14' C13' 104.5(18) . . ?
C15' C14' H14C 110.8 . . ?
C15' C14' H14D 110.8 . . ?
C14' C15' H15D 109.5 . . ?
C14' C15' H15E 109.5 . . ?
C14' C15' H15F 109.5 . . ?
H15D C15' H15E 109.5 . . ?
H15D C15' H15F 109.5 . . ?
H15E C15' H15F 109.5 . . ?
P1 C16 H16A 108.1 . . ?
P1 C16 H16B 108.1 . . ?
H16A C16 H16B 107.3 . . ?
C17 C16 P1 116.82(14) . . ?
C17 C16 P1' 116.82(14) . . ?
C17 C16 H16A 108.1 . . ?
C17 C16 H16B 108.1 . . ?
C16 C17 H17A 109.2 . . ?
C16 C17 H17B 109.2 . . ?
H17A C17 H17B 107.9 . . ?
C18 C17 C16 112.02(19) . . ?
C18 C17 H17A 109.2 . . ?
C18 C17 H17B 109.2 . . ?
C17 C18 H18A 109.5 . . ?
C17 C18 H18B 109.5 . . ?
C17 C18 H18C 109.5 . . ?
H18A C18 H18B 109.5 . . ?
H18A C18 H18C 109.5 . . ?
H18B C18 H18C 109.5 . . ?
P2 C19 H19A 108.1 . . ?
P2 C19 H19B 108.1 . . ?
H19A C19 H19B 107.3 . . ?
C20 C19 P2 116.74(16) . . ?
C20 C19 P2' 116.74(16) . . ?
C20 C19 H19A 108.1 . . ?
C20 C19 H19B 108.1 . . ?
C19 C20 H20A 109.1 . . ?
C19 C20 H20B 109.1 . . ?
C19 C20 C21 112.4(2) . . ?
H20A C20 H20B 107.8 . . ?
C21 C20 H20A 109.1 . . ?
C21 C20 H20B 109.1 . . ?
C20 C21 H21A 109.5 . . ?
C20 C21 H21B 109.5 . . ?
C20 C21 H21C 109.5 . . ?
H21A C21 H21B 109.5 . . ?
H21A C21 H21C 109.5 . . ?
H21B C21 H21C 109.5 . . ?
P2 C22 H22A 107.9 . . ?
P2 C22 H22B 107.9 . . ?
H22A C22 H22B 107.2 . . ?
C23 C22 P2 117.6(2) . . ?
C23 C22 H22A 107.9 . . ?
C23 C22 H22B 107.9 . . ?
C22 C23 H23A 109.3 . . ?
C22 C23 H23B 109.3 . . ?
H23A C23 H23B 108.0 . . ?
C24 C23 C22 111.6(3) . . ?
C24 C23 H23A 109.3 . . ?
C24 C23 H23B 109.3 . . ?
C23 C24 H24A 109.5 . . ?
C23 C24 H24B 109.5 . . ?
C23 C24 H24C 109.5 . . ?
H24A C24 H24B 109.5 . . ?
H24A C24 H24C 109.5 . . ?
H24B C24 H24C 109.5 . . ?
P2' C22' H22C 107.9 . . ?
P2' C22' H22D 107.9 . . ?
H22C C22' H22D 107.2 . . ?
C23' C22' P2' 117.6(2) . . ?
C23' C22' H22C 107.9 . . ?
C23' C22' H22D 107.9 . . ?
C22' C23' H23C 107.1 . . ?
C22' C23' H23D 107.1 . . ?
H23C C23' H23D 106.8 . . ?
C24' C23' C22' 120.8(8) . . ?
C24' C23' H23C 107.1 . . ?
C24' C23' H23D 107.1 . . ?
C23' C24' H24D 109.5 . . ?
C23' C24' H24E 109.5 . . ?
C23' C24' H24F 109.5 . . ?
H24D C24' H24E 109.5 . . ?
H24D C24' H24F 109.5 . . ?
H24E C24' H24F 109.5 . . ?
P3 C25 H25A 110.4 . . ?
P3 C25 H25B 110.4 . . ?
H25A C25 H25B 108.6 . . ?
C26 C25 P3 106.78(14) . . ?
C26 C25 H25A 110.4 . . ?
C26 C25 H25B 110.4 . . ?
P4 C26 H26A 110.0 . . ?
P4 C26 H26B 110.0 . . ?
C25 C26 P4 108.52(14) . . ?
C25 C26 H26A 110.0 . . ?
C25 C26 H26B 110.0 . . ?
H26A C26 H26B 108.4 . . ?
C28 C27 P3 118.56(15) . . ?
C28 C27 C32 118.40(18) . . ?
C32 C27 P3 123.02(16) . . ?
C27 C28 H28 119.6 . . ?
C27 C28 C29 120.9(2) . . ?
C29 C28 H28 119.6 . . ?
C28 C29 H29 120.0 . . ?
C30 C29 C28 119.9(2) . . ?
C30 C29 H29 120.0 . . ?
C29 C30 H30 120.0 . . ?
C31 C30 C29 120.0(2) . . ?
C31 C30 H30 120.0 . . ?
C30 C31 H31 120.0 . . ?
C30 C31 C32 120.0(2) . . ?
C32 C31 H31 120.0 . . ?
C27 C32 C31 120.8(2) . . ?
C27 C32 H32 119.6 . . ?
C31 C32 H32 119.6 . . ?
C34 C33 P3 115.78(16) . . ?
C38 C33 P3 125.83(16) . . ?
C38 C33 C34 118.4(2) . . ?
C33 C34 H34 119.6 . . ?
C35 C34 C33 120.7(2) . . ?
C35 C34 H34 119.6 . . ?
C34 C35 H35 119.8 . . ?
C34 C35 C36 120.4(2) . . ?
C36 C35 H35 119.8 . . ?
C35 C36 H36 120.4 . . ?
C37 C36 C35 119.3(2) . . ?
C37 C36 H36 120.4 . . ?
C36 C37 H37 119.7 . . ?
C36 C37 C38 120.6(2) . . ?
C38 C37 H37 119.7 . . ?
C33 C38 H38 119.7 . . ?
C37 C38 C33 120.5(2) . . ?
C37 C38 H38 119.7 . . ?
C40 C39 P4 116.61(15) . . ?
C40 C39 C44 118.20(19) . . ?
C44 C39 P4 125.18(17) . . ?
C39 C40 H40 119.6 . . ?
C39 C40 C41 120.9(2) . . ?
C41 C40 H40 119.6 . . ?
C40 C41 H41 119.8 . . ?
C42 C41 C40 120.4(2) . . ?
C42 C41 H41 119.8 . . ?
C41 C42 H42 120.1 . . ?
C41 C42 C43 119.7(2) . . ?
C43 C42 H42 120.1 . . ?
C42 C43 H43 120.1 . . ?
C42 C43 C44 119.9(2) . . ?
C44 C43 H43 120.1 . . ?
C39 C44 H44 119.6 . . ?
C43 C44 C39 120.9(2) . . ?
C43 C44 H44 119.6 . . ?
C46 C45 P4 116.71(16) . . ?
C46 C45 C50 117.6(2) . . ?
C50 C45 P4 125.63(17) . . ?
C45 C46 H46 119.5 . . ?
C45 C46 C47 121.0(2) . . ?
C47 C46 H46 119.5 . . ?
C46 C47 H47 119.7 . . ?
C48 C47 C46 120.6(2) . . ?
C48 C47 H47 119.7 . . ?
C47 C48 H48 120.6 . . ?
C49 C48 C47 118.9(2) . . ?
C49 C48 H48 120.6 . . ?
C48 C49 H49 119.6 . . ?
C48 C49 C50 120.8(2) . . ?
C50 C49 H49 119.6 . . ?
C45 C50 H50 119.4 . . ?
C49 C50 C45 121.2(2) . . ?
C49 C50 H50 119.4 . . ?

loop_
_geom_bond_atom_site_label_1
_geom_bond_atom_site_label_2
_geom_bond_distance
_geom_bond_site_symmetry_2
_geom_bond_publ_flag
Ir1 Cl1 2.3979(6) . ?
Ir1 P3 2.1490(6) . ?
Ir1 P4 2.2357(7) . ?
Ir1 C1 2.1397(19) . ?
Fe1 Cl1 2.3451(7) . ?
Fe1 P1 2.2134(7) . ?
Fe1 P2 2.2065(8) . ?
Fe1 P1' 2.2134(7) . ?
Fe1 P2' 2.2065(8) . ?
Fe1 C2 2.1032(19) . ?
Fe1 C3 2.1246(19) . ?
Fe1 C4 2.0897(18) . ?
Fe1 C5 2.0981(19) . ?
Fe1 C6 2.0866(18) . ?
P1 C11 1.863(2) . ?
P1 C13 1.830(2) . ?
P1 C16 1.841(2) . ?
P2 C12 1.834(2) . ?
P2 C19 1.860(2) . ?
P2 C22 1.833(2) . ?
P1' C11' 1.840(8) . ?
P1' C13' 1.96(3) . ?
P1' C16 1.841(2) . ?
P2' C12' 1.860(8) . ?
P2' C19 1.860(2) . ?
P2' C22' 1.833(2) . ?
P3 C25 1.849(2) . ?
P3 C27 1.8348(19) . ?
P3 C33 1.834(2) . ?
P4 C26 1.856(2) . ?
P4 C39 1.841(2) . ?
P4 C45 1.845(2) . ?
C1 H1A 0.9900 . ?
C1 H1B 0.9900 . ?
C1 C2 1.493(3) . ?
C2 C3 1.423(3) . ?
C2 C6 1.439(3) . ?
C3 C4 1.437(3) . ?
C3 C7 1.500(3) . ?
C4 C5 1.433(3) . ?
C4 C8 1.498(3) . ?
C5 C6 1.425(3) . ?
C5 C9 1.496(3) . ?
C6 C10 1.494(3) . ?
C7 H7A 0.9800 . ?
C7 H7B 0.9800 . ?
C7 H7C 0.9800 . ?
C8 H8A 0.9800 . ?
C8 H8B 0.9800 . ?
C8 H8C 0.9800 . ?
C9 H9A 0.9800 . ?
C9 H9B 0.9800 . ?
C9 H9C 0.9800 . ?
C10 H10A 0.9800 . ?
C10 H10B 0.9800 . ?
C10 H10C 0.9800 . ?
C11 H11A 0.9900 . ?
C11 H11B 0.9900 . ?
C11 C12 1.521(3) . ?
C12 H12A 0.9900 . ?
C12 H12B 0.9900 . ?
C13 H13A 0.9900 . ?
C13 H13B 0.9900 . ?
C13 C14 1.523(3) . ?
C14 H14A 0.9900 . ?
C14 H14B 0.9900 . ?
C14 C15 1.535(3) . ?
C15 H15A 0.9800 . ?
C15 H15B 0.9800 . ?
C15 H15C 0.9800 . ?
C11' H11C 0.9900 . ?
C11' H11D 0.9900 . ?
C11' C12' 1.521(19) . ?
C12' H12C 0.9900 . ?
C12' H12D 0.9900 . ?
C13' H13C 0.9900 . ?
C13' H13D 0.9900 . ?
C13' C14' 1.524(19) . ?
C14' H14C 0.9900 . ?
C14' H14D 0.9900 . ?
C14' C15' 1.488(18) . ?
C15' H15D 0.9800 . ?
C15' H15E 0.9800 . ?
C15' H15F 0.9800 . ?
C16 H16A 0.9900 . ?
C16 H16B 0.9900 . ?
C16 C17 1.527(3) . ?
C17 H17A 0.9900 . ?
C17 H17B 0.9900 . ?
C17 C18 1.524(3) . ?
C18 H18A 0.9800 . ?
C18 H18B 0.9800 . ?
C18 H18C 0.9800 . ?
C19 H19A 0.9900 . ?
C19 H19B 0.9900 . ?
C19 C20 1.514(3) . ?
C20 H20A 0.9900 . ?
C20 H20B 0.9900 . ?
C20 C21 1.520(4) . ?
C21 H21A 0.9800 . ?
C21 H21B 0.9800 . ?
C21 H21C 0.9800 . ?
C22 H22A 0.9900 . ?
C22 H22B 0.9900 . ?
C22 C23 1.522(4) . ?
C23 H23A 0.9900 . ?
C23 H23B 0.9900 . ?
C23 C24 1.491(5) . ?
C24 H24A 0.9800 . ?
C24 H24B 0.9800 . ?
C24 H24C 0.9800 . ?
C22' H22C 0.9900 . ?
C22' H22D 0.9900 . ?
C22' C23' 1.522(4) . ?
C23' H23C 0.9900 . ?
C23' H23D 0.9900 . ?
C23' C24' 1.477(14) . ?
C24' H24D 0.9800 . ?
C24' H24E 0.9800 . ?
C24' H24F 0.9800 . ?
C25 H25A 0.9900 . ?
C25 H25B 0.9900 . ?
C25 C26 1.522(3) . ?
C26 H26A 0.9900 . ?
C26 H26B 0.9900 . ?
C27 C28 1.392(3) . ?
C27 C32 1.395(3) . ?
C28 H28 0.9500 . ?
C28 C29 1.393(3) . ?
C29 H29 0.9500 . ?
C29 C30 1.387(3) . ?
C30 H30 0.9500 . ?
C30 C31 1.379(4) . ?
C31 H31 0.9500 . ?
C31 C32 1.396(3) . ?
C32 H32 0.9500 . ?
C33 C34 1.403(3) . ?
C33 C38 1.390(3) . ?
C34 H34 0.9500 . ?
C34 C35 1.379(3) . ?
C35 H35 0.9500 . ?
C35 C36 1.388(3) . ?
C36 H36 0.9500 . ?
C36 C37 1.382(3) . ?
C37 H37 0.9500 . ?
C37 C38 1.388(3) . ?
C38 H38 0.9500 . ?
C39 C40 1.393(3) . ?
C39 C44 1.396(3) . ?
C40 H40 0.9500 . ?
C40 C41 1.394(3) . ?
C41 H41 0.9500 . ?
C41 C42 1.376(4) . ?
C42 H42 0.9500 . ?
C42 C43 1.391(4) . ?
C43 H43 0.9500 . ?
C43 C44 1.395(3) . ?
C44 H44 0.9500 . ?
C45 C46 1.385(3) . ?
C45 C50 1.386(3) . ?
C46 H46 0.9500 . ?
C46 C47 1.387(4) . ?
C47 H47 0.9500 . ?
C47 C48 1.376(3) . ?
C48 H48 0.9500 . ?
C48 C49 1.371(3) . ?
C49 H49 0.9500 . ?
C49 C50 1.382(3) . ?
C50 H50 0.9500 . ?

loop_
_geom_torsion_atom_site_label_1
_geom_torsion_atom_site_label_2
_geom_torsion_atom_site_label_3
_geom_torsion_atom_site_label_4
_geom_torsion
_geom_torsion_site_symmetry_1
_geom_torsion_site_symmetry_2
_geom_torsion_site_symmetry_3
_geom_torsion_site_symmetry_4
_geom_torsion_publ_flag
Ir1 P3 C25 C26 40.42(15) . . . . ?
Ir1 P3 C27 C28 10.1(2) . . . . ?
Ir1 P3 C27 C32 -167.98(15) . . . . ?
Ir1 P3 C33 C34 44.15(17) . . . . ?
Ir1 P3 C33 C38 -136.94(16) . . . . ?
Ir1 P4 C26 C25 36.12(15) . . . . ?
Ir1 P4 C39 C40 27.4(2) . . . . ?
Ir1 P4 C39 C44 -153.40(19) . . . . ?
Ir1 P4 C45 C46 26.3(2) . . . . ?
Ir1 P4 C45 C50 -157.08(18) . . . . ?
Ir1 C1 C2 Fe1 32.1(2) . . . . ?
Ir1 C1 C2 C3 125.40(17) . . . . ?
Ir1 C1 C2 C6 -57.6(2) . . . . ?
Fe1 P1 C11 C12 24.51(17) . . . . ?
Fe1 P1 C13 C14 63.03(19) . . . . ?
Fe1 P1 C16 C17 172.88(17) . . . . ?
Fe1 P2 C12 C11 48.35(17) . . . . ?
Fe1 P2 C19 C20 -83.1(2) . . . . ?
Fe1 P2 C22 C23 -166.63(19) . . . . ?
Fe1 P1' C11' C12' -51(2) . . . . ?
Fe1 P1' C16 C17 172.88(17) . . . . ?
Fe1 P2' C12' C11' -28(3) . . . . ?
Fe1 P2' C19 C20 -83.1(2) . . . . ?
Fe1 P2' C22' C23' -166.63(19) . . . . ?
Fe1 C2 C3 C4 -57.63(12) . . . . ?
Fe1 C2 C3 C7 134.15(18) . . . . ?
Fe1 C2 C6 C5 60.77(12) . . . . ?
Fe1 C2 C6 C10 -124.67(18) . . . . ?
Fe1 C3 C4 C5 -61.55(12) . . . . ?
Fe1 C3 C4 C8 129.34(18) . . . . ?
Fe1 C4 C5 C6 -59.11(12) . . . . ?
Fe1 C4 C5 C9 130.18(19) . . . . ?
Fe1 C5 C6 C2 -60.78(12) . . . . ?
Fe1 C5 C6 C10 124.77(19) . . . . ?
P1 C11 C12 P2 -45.13(19) . . . . ?
P1 C13 C14 C15 -179.91(17) . . . . ?
P1 C16 C17 C18 -175.2(2) . . . . ?
P2 C19 C20 C21 179.46(19) . . . . ?
P2 C22 C23 C24 -179.5(3) . . . . ?
P1' C11' C12' P2' 50(3) . . . . ?
P1' C13' C14' C15' 177.3(18) . . . . ?
P1' C16 C17 C18 -175.2(2) . . . . ?
P2' C19 C20 C21 179.46(19) . . . . ?
P2' C22' C23' C24' 105.1(9) . . . . ?
P3 C25 C26 P4 -46.68(16) . . . . ?
P3 C27 C28 C29 -179.34(18) . . . . ?
P3 C27 C32 C31 178.79(17) . . . . ?
P3 C33 C34 C35 176.70(18) . . . . ?
P3 C33 C38 C37 -176.06(16) . . . . ?
P4 C39 C40 C41 178.1(2) . . . . ?
P4 C39 C44 C43 -178.3(2) . . . . ?
P4 C45 C46 C47 174.9(3) . . . . ?
P4 C45 C50 C49 -174.6(2) . . . . ?
C1 C2 C3 Fe1 -122.47(18) . . . . ?
C1 C2 C3 C4 179.90(16) . . . . ?
C1 C2 C3 C7 11.7(3) . . . . ?
C1 C2 C6 Fe1 121.24(17) . . . . ?
C1 C2 C6 C5 -177.99(16) . . . . ?
C1 C2 C6 C10 -3.4(3) . . . . ?
C2 C3 C4 Fe1 58.10(12) . . . . ?
C2 C3 C4 C5 -3.45(19) . . . . ?
C2 C3 C4 C8 -172.56(17) . . . . ?
C3 C2 C6 Fe1 -61.27(12) . . . . ?
C3 C2 C6 C5 -0.49(19) . . . . ?
C3 C2 C6 C10 174.07(17) . . . . ?
C3 C4 C5 Fe1 62.24(12) . . . . ?
C3 C4 C5 C6 3.1(2) . . . . ?
C3 C4 C5 C9 -167.58(18) . . . . ?
C4 C5 C6 Fe1 59.13(12) . . . . ?
C4 C5 C6 C2 -1.6(2) . . . . ?
C4 C5 C6 C10 -176.10(17) . . . . ?
C6 C2 C3 Fe1 60.08(12) . . . . ?
C6 C2 C3 C4 2.45(19) . . . . ?
C6 C2 C3 C7 -165.77(17) . . . . ?
C7 C3 C4 Fe1 -133.54(17) . . . . ?
C7 C3 C4 C5 164.91(17) . . . . ?
C7 C3 C4 C8 -4.2(3) . . . . ?
C8 C4 C5 Fe1 -128.58(19) . . . . ?
C8 C4 C5 C6 172.31(17) . . . . ?
C8 C4 C5 C9 1.6(3) . . . . ?
C9 C5 C6 Fe1 -130.3(2) . . . . ?
C9 C5 C6 C2 168.92(18) . . . . ?
C9 C5 C6 C10 -5.5(3) . . . . ?
C11 P1 C13 C14 -177.52(17) . . . . ?
C11 P1 C16 C17 52.0(2) . . . . ?
C12 P2 C19 C20 160.9(2) . . . . ?
C12 P2 C22 C23 -48.1(2) . . . . ?
C13 P1 C11 C12 -99.89(17) . . . . ?
C13 P1 C16 C17 -52.2(2) . . . . ?
C11' P1' C16 C17 28.2(10) . . . . ?
C12' P2' C19 C20 153.8(11) . . . . ?
C12' P2' C22' C23' -62.4(12) . . . . ?
C13' P1' C11' C12' -174.4(19) . . . . ?
C13' P1' C16 C17 -71.2(10) . . . . ?
C16 P1 C11 C12 154.30(16) . . . . ?
C16 P1 C13 C14 -75.01(19) . . . . ?
C16 P1' C11' C12' 97.7(19) . . . . ?
C19 P2 C12 C11 175.40(17) . . . . ?
C19 P2 C22 C23 54.1(2) . . . . ?
C19 P2' C12' C11' 106(3) . . . . ?
C19 P2' C22' C23' 54.1(2) . . . . ?
C22 P2 C12 C11 -78.13(18) . . . . ?
C22 P2 C19 C20 54.5(2) . . . . ?
C22' P2' C12' C11' -148(3) . . . . ?
C22' P2' C19 C20 54.5(2) . . . . ?
C25 P3 C27 C28 133.44(18) . . . . ?
C25 P3 C27 C32 -44.7(2) . . . . ?
C25 P3 C33 C34 -76.21(17) . . . . ?
C25 P3 C33 C38 102.70(18) . . . . ?
C26 P4 C39 C40 147.63(18) . . . . ?
C26 P4 C39 C44 -33.2(2) . . . . ?
C26 P4 C45 C46 -92.0(2) . . . . ?
C26 P4 C45 C50 84.6(2) . . . . ?
C27 P3 C25 C26 -88.10(15) . . . . ?
C27 P3 C33 C34 177.22(15) . . . . ?
C27 P3 C33 C38 -3.9(2) . . . . ?
C27 C28 C29 C30 1.3(4) . . . . ?
C28 C27 C32 C31 0.7(3) . . . . ?
C28 C29 C30 C31 -1.1(4) . . . . ?
C29 C30 C31 C32 0.6(4) . . . . ?
C30 C31 C32 C27 -0.4(3) . . . . ?
C32 C27 C28 C29 -1.1(3) . . . . ?
C33 P3 C25 C26 164.69(14) . . . . ?
C33 P3 C27 C28 -121.50(18) . . . . ?
C33 P3 C27 C32 60.38(19) . . . . ?
C33 C34 C35 C36 0.2(3) . . . . ?
C34 C33 C38 C37 2.8(3) . . . . ?
C34 C35 C36 C37 1.4(4) . . . . ?
C35 C36 C37 C38 -0.9(3) . . . . ?
C36 C37 C38 C33 -1.3(3) . . . . ?
C38 C33 C34 C35 -2.3(3) . . . . ?
C39 P4 C26 C25 -91.81(15) . . . . ?
C39 P4 C45 C46 162.2(2) . . . . ?
C39 P4 C45 C50 -21.2(2) . . . . ?
C39 C40 C41 C42 0.9(4) . . . . ?
C40 C39 C44 C43 0.9(4) . . . . ?
C40 C41 C42 C43 -0.4(4) . . . . ?
C41 C42 C43 C44 0.2(5) . . . . ?
C42 C43 C44 C39 -0.4(4) . . . . ?
C44 C39 C40 C41 -1.1(4) . . . . ?
C45 P4 C26 C25 163.00(14) . . . . ?
C45 P4 C39 C40 -108.75(18) . . . . ?
C45 P4 C39 C44 70.4(2) . . . . ?
C45 C46 C47 C48 1.1(6) . . . . ?
C46 C45 C50 C49 2.0(4) . . . . ?
C46 C47 C48 C49 -0.1(5) . . . . ?
C47 C48 C49 C50 0.0(5) . . . . ?
C48 C49 C50 C45 -1.0(4) . . . . ?
C50 C45 C46 C47 -2.0(5) . . . . ?
